data_2103669
loop_
_publ_author_name
'Rychlewska, Urszula'
'War\.zajtis, Beata'

_publ_section_title
;
 Interplay between dipolar, stacking and hydrogen-bond interactions in
 the crystal structures of unsymmetrically substituted esters, amides
 and nitriles of
 (<i>R</i>,<i>R</i>)-<i>O</i>,<i>O</i>'-dibenzoyltartaric acid
;
_journal_issue 3
_journal_name_full 'Acta Crystallographica Section B'
_journal_page_first 415
_journal_page_last 427
_journal_paper_doi 10.1107/S010876810100430X
_journal_volume 57
_journal_year 2001
_chemical_formula_sum 'C20 H20 N2 O6'
_chemical_formula_weight 384.38
_chemical_name_systematic
;
(R,R)-(-)-O,O'-Dibenzoyltartaric acid N,N-dimethyldiamide
;
_space_group_IT_number 19
_symmetry_cell_setting orthorhombic
_symmetry_space_group_name_Hall 'P 2ac 2ab'
_symmetry_space_group_name_H-M 'P 21 21 21'
_audit_creation_method SHELXL-97
_cell_angle_alpha 90.00
_cell_angle_beta 90.00
_cell_angle_gamma 90.00
_cell_formula_units_Z 4
_cell_length_a 8.9153(6)
_cell_length_b 11.7580(10)
_cell_length_c 17.9760(10)
_cell_measurement_temperature 150(2)
_cell_volume 1884.4(2)
_computing_cell_refinement 'Kuma KM4CCD software'
_computing_data_collection 'Kuma KM4CCD software (Kuma Diffraction, 1999)'
_computing_data_reduction 'Kuma KM4CCD software'
_computing_molecular_graphics 'Simens Analytical X-Ray Instruments (1989)'
_computing_publication_material 'SHELXL-97 (Sheldrick, 1997)'
_computing_structure_refinement 'SHELXL-97 (Sheldrick, 1997)'
_computing_structure_solution 'SHELXS-86 (Sheldrick, 1990)'
_diffrn_ambient_temperature 150(2)
_diffrn_measured_fraction_theta_full .960
_diffrn_measured_fraction_theta_max .960
_diffrn_measurement_device_type 'Kuma KM4CCD \k-geometry diffractometer'
_diffrn_measurement_method '\w scans'
_diffrn_radiation_monochromator graphite
_diffrn_radiation_source 'fine-focus sealed tube'
_diffrn_radiation_type MoK\a
_diffrn_radiation_wavelength .71073
_diffrn_reflns_av_R_equivalents .0691
_diffrn_reflns_av_sigmaI/netI .0671
_diffrn_reflns_limit_h_max 11
_diffrn_reflns_limit_h_min -8
_diffrn_reflns_limit_k_max 15
_diffrn_reflns_limit_k_min -15
_diffrn_reflns_limit_l_max 23
_diffrn_reflns_limit_l_min -22
_diffrn_reflns_number 12108
_diffrn_reflns_theta_full 28.28
_diffrn_reflns_theta_max 28.28
_diffrn_reflns_theta_min 4.10
_exptl_absorpt_coefficient_mu .101
_exptl_absorpt_correction_type none
_exptl_crystal_colour colourless
_exptl_crystal_density_diffrn 1.355
_exptl_crystal_density_method 'not measured'
_exptl_crystal_description plate
_exptl_crystal_F_000 808
_exptl_crystal_size_max .40
_exptl_crystal_size_mid .20
_exptl_crystal_size_min .05
_refine_diff_density_max .169
_refine_diff_density_min -.226
_refine_ls_abs_structure_details 'Flack H D (1983), Acta Cryst. A39, 876-881'
_refine_ls_extinction_method none
_refine_ls_goodness_of_fit_ref .977
_refine_ls_hydrogen_treatment mixed
_refine_ls_matrix_type full
_refine_ls_number_parameters 253
_refine_ls_number_reflns 2545
_refine_ls_number_restraints 0
_refine_ls_restrained_S_all .977
_refine_ls_R_factor_all .0871
_refine_ls_R_factor_gt .0490
_refine_ls_shift/su_max .000
_refine_ls_shift/su_mean .000
_refine_ls_structure_factor_coef Fsqd
_refine_ls_weighting_details 'w=1/[\s^2^(Fo^2^)+(0.0471P)^2^+0.0000P] where P=(Fo^2^+2Fc^2^)/3'
_refine_ls_weighting_scheme calc
_refine_ls_wR_factor_ref .0992
_reflns_number_gt 1697
_reflns_number_total 2545
_reflns_threshold_expression >2sigma(I)
_cod_data_source_file na0118.cif
_cod_data_source_block bn13
_cod_depositor_comments
;
The following automatic conversions were performed:

'_refine_ls_weighting_scheme' value 'calc
w=1/[\s^2^(Fo^2^)+(0.0471P)^2^+0.0000P] where P=(Fo^2^+2Fc^2^)/3' was
changed to 'calc'. New tag '_refine_ls_weighting_details' was
created. The value of the new tag was set to
'w=1/[\s^2^(Fo^2^)+(0.0471P)^2^+0.0000P] where P=(Fo^2^+2Fc^2^)/3'.

Automatic conversion script
Id: cif_fix_values 3143 2015-03-26 13:38:13Z robertas 
;
_cod_database_code 2103669
_cod_database_fobs_code 2103669

loop_
_symmetry_equiv_pos_as_xyz
'x, y, z'
'-x+1/2, -y, z+1/2'
'-x, y+1/2, -z+1/2'
'x+1/2, -y+1/2, -z'

loop_
_atom_site_label
_atom_site_fract_x
_atom_site_fract_y
_atom_site_fract_z
_atom_site_U_iso_or_equiv
_atom_site_adp_type
_atom_site_calc_flag
_atom_site_refinement_flags
_atom_site_occupancy
_atom_site_type_symbol
C1 .1554(3) -.9495(2) -1.00258(16) .0268(6) Uani d . 1 C
C2 -.0044(3) -.9472(2) -1.03195(16) .0265(6) Uani d . 1 C
H2 -.0174 -1.0117 -1.0640 .032 Uiso d R 1 H
C3 -.1140(3) -.9592(2) -.96750(16) .0246(6) Uani d . 1 C
H3 -.0878 -1.0253 -.9390 .029 Uiso d R 1 H
C4 -.2770(3) -.9709(2) -.99273(17) .0264(6) Uani d . 1 C
C20 -.1138(3) -.8643(3) -1.13987(16) .0288(7) Uani d . 1 C
C21 -.1185(3) -.7624(3) -1.18797(17) .0279(7) Uani d . 1 C
C22 -.1850(3) -.7741(3) -1.25814(18) .0384(8) Uani d . 1 C
H22 -.2232 -.8465 -1.2738 .046 Uiso d R 1 H
C23 -.1940(4) -.6809(4) -1.3047(2) .0481(9) Uani d . 1 C
H23 -.2403 -.6884 -1.3526 .058 Uiso d R 1 H
C24 -.1384(4) -.5767(3) -1.2828(2) .0440(9) Uani d . 1 C
H24 -.1484 -.5117 -1.3147 .053 Uiso d R 1 H
C25 -.0694(3) -.5659(3) -1.21449(19) .0399(9) Uani d . 1 C
H25 -.0280 -.4942 -1.1994 .048 Uiso d R 1 H
C26 -.0590(3) -.6583(3) -1.16705(18) .0319(8) Uani d . 1 C
H26 -.0093 -.6512 -1.1199 .038 Uiso d R 1 H
C30 -.1610(3) -.8738(3) -.85191(16) .0268(7) Uani d . 1 C
C31 -.1374(3) -.7731(3) -.80403(16) .0278(7) Uani d . 1 C
C32 -.2147(3) -.7702(3) -.73644(17) .0349(8) Uani d . 1 C
H32 -.2795 -.8318 -.7227 .042 Uiso d R 1 H
C33 -.1974(4) -.6777(3) -.68925(18) .0404(8) Uani d . 1 C
H33 -.2517 -.6738 -.6432 .048 Uiso d R 1 H
C34 -.1027(3) -.5903(3) -.70909(19) .0397(8) Uani d . 1 C
H34 -.0900 -.5267 -.6762 .048 Uiso d R 1 H
C35 -.0238(4) -.5931(3) -.77557(18) .0385(8) Uani d . 1 C
H35 .0429 -.5321 -.7884 .046 Uiso d R 1 H
C36 -.0422(3) -.6844(3) -.82361(17) .0334(8) Uani d . 1 C
H36 .0109 -.6867 -.8700 .040 Uiso d R 1 H
C41 -.4694(3) -1.0877(3) -1.0485(2) .0455(9) Uani d . 1 C
H411 -.5378 -1.1169 -1.0121 .055 Uiso d R 1 H
H412 -.4628 -1.1392 -1.0898 .055 Uiso d R 1 H
H413 -.5043 -1.0157 -1.0667 .055 Uiso d R 1 H
C42 -.2303(4) -1.1767(3) -1.0076(2) .0503(10) Uani d . 1 C
H421 -.1823 -1.1784 -.9599 .060 Uiso d R 1 H
H422 -.1560 -1.1763 -1.0462 .060 Uiso d R 1 H
H423 -.2912 -1.2433 -1.0137 .060 Uiso d R 1 H
O1 .1997(2) -1.03923(17) -.97496(13) .0380(5) Uani d . 1 O
O2 -.0317(2) -.84678(16) -1.07580(11) .0268(5) Uani d . 1 O
O3 -.0973(2) -.86096(17) -.92126(11) .0277(5) Uani d . 1 O
O4 -.3591(2) -.88621(16) -.99564(11) .0329(5) Uani d . 1 O
O20 -.1718(2) -.95470(19) -1.15341(12) .0393(6) Uani d . 1 O
O30 -.2256(2) -.95943(18) -.83470(12) .0351(5) Uani d . 1 O
N1 .2387(3) -.85587(19) -1.00891(14) .0326(6) Uani d . 1 N
H11 .3334 -.8545 -.9919 .039 Uiso d R 1 H
H12 .1991 -.7936 -1.0303 .039 Uiso d R 1 H
N4 -.3220(3) -1.07442(19) -1.01389(14) .0302(6) Uani d . 1 N

loop_
_atom_site_aniso_label
_atom_site_aniso_U_11
_atom_site_aniso_U_22
_atom_site_aniso_U_33
_atom_site_aniso_U_12
_atom_site_aniso_U_13
_atom_site_aniso_U_23
C1 .0284(16) .0247(14) .0273(15) .0021(12) .0047(14) -.0012(15)
C2 .0313(16) .0219(15) .0264(15) -.0011(13) -.0011(14) -.0026(13)
C3 .0324(15) .0178(13) .0234(14) .0000(12) .0031(13) -.0033(13)
C4 .0274(15) .0233(14) .0285(16) -.0023(12) .0059(13) -.0028(14)
C20 .0248(15) .0376(18) .0241(16) .0020(14) .0031(13) -.0049(15)
C21 .0233(15) .0343(18) .0260(17) .0026(13) .0016(13) -.0014(14)
C22 .0386(19) .046(2) .0309(18) -.0013(17) -.0052(15) -.0022(17)
C23 .047(2) .065(3) .0314(19) .005(2) -.0083(16) .0066(19)
C24 .0343(18) .057(2) .041(2) .0047(17) .0008(16) .0189(19)
C25 .0315(17) .044(2) .045(2) .0012(15) -.0015(16) .0088(18)
C26 .0279(16) .0374(19) .0303(17) .0019(14) -.0006(13) .0011(15)
C30 .0254(15) .0294(17) .0256(16) .0067(13) .0036(13) .0019(14)
C31 .0253(15) .0326(16) .0255(16) .0036(13) -.0028(13) .0005(14)
C32 .0363(18) .0395(18) .0289(17) .0027(15) .0043(14) .0007(15)
C33 .0453(19) .050(2) .0263(18) .0050(18) .0032(15) -.0072(16)
C34 .0395(18) .042(2) .037(2) .0023(16) -.0052(16) -.0119(17)
C35 .0353(18) .041(2) .039(2) -.0061(16) -.0002(16) -.0096(16)
C36 .0317(16) .0403(19) .0281(17) -.0025(14) .0024(14) -.0052(15)
C41 .0283(17) .0390(19) .069(3) -.0073(15) .0002(17) -.0133(19)
C42 .054(2) .0245(15) .073(3) .0021(15) -.008(2) -.0069(19)
O1 .0358(12) .0282(11) .0501(14) .0049(10) .0026(11) .0116(11)
O2 .0316(10) .0246(10) .0242(11) -.0001(9) -.0010(9) .0033(9)
O3 .0327(11) .0253(11) .0250(11) -.0006(9) .0042(9) -.0038(10)
O4 .0331(11) .0271(10) .0385(12) .0030(9) .0022(10) -.0009(11)
O20 .0439(13) .0342(12) .0399(13) -.0068(11) -.0061(11) -.0051(11)
O30 .0407(12) .0308(12) .0338(12) -.0007(10) .0078(10) .0050(11)
N1 .0286(13) .0297(13) .0395(16) -.0024(11) -.0072(12) .0071(13)
N4 .0284(13) .0227(12) .0394(16) -.0020(10) .0044(12) -.0040(11)

loop_
_atom_type_symbol
_atom_type_description
_atom_type_scat_dispersion_real
_atom_type_scat_dispersion_imag
_atom_type_scat_source
C C .0033 .0000 'International Tables Vol C Tables 4.2.6.8 and 6.1.1.4'
H H .0000 .0000 'International Tables Vol C Tables 4.2.6.8 and 6.1.1.4'
N N .0061 .0000 'International Tables Vol C Tables 4.2.6.8 and 6.1.1.4'
O O .0106 .0000 'International Tables Vol C Tables 4.2.6.8 and 6.1.1.4'

loop_
_geom_angle_atom_site_label_1
_geom_angle_atom_site_label_2
_geom_angle_atom_site_label_3
_geom_angle
O1 C1 N1 124.3(3)
O1 C1 C2 117.1(2)
N1 C1 C2 118.6(2)
O2 C2 C1 111.3(2)
O2 C2 C3 112.6(2)
C1 C2 C3 109.6(2)
O2 C2 H2 107.4
C1 C2 H2 108.0
C3 C2 H2 107.8
O3 C3 C2 107.5(2)
O3 C3 C4 110.1(2)
C2 C3 C4 113.1(2)
O3 C3 H3 108.5
C2 C3 H3 109.0
C4 C3 H3 108.5
O4 C4 N4 122.9(3)
O4 C4 C3 120.2(2)
N4 C4 C3 116.8(2)
O20 C20 O2 121.8(3)
O20 C20 C21 125.7(3)
O2 C20 C21 112.5(3)
C26 C21 C22 119.5(3)
C26 C21 C20 123.1(3)
C22 C21 C20 117.4(3)
C23 C22 C21 119.5(3)
C23 C22 H22 120.4
C21 C22 H22 120.0
C24 C23 C22 120.7(3)
C24 C23 H23 119.5
C22 C23 H23 119.8
C23 C24 C25 119.8(3)
C23 C24 H24 120.3
C25 C24 H24 119.9
C24 C25 C26 120.4(3)
C24 C25 H25 120.3
C26 C25 H25 119.3
C25 C26 C21 120.0(3)
C25 C26 H26 120.4
C21 C26 H26 119.6
O30 C30 O3 121.5(3)
O30 C30 C31 126.1(3)
O3 C30 C31 112.3(2)
C36 C31 C32 120.2(3)
C36 C31 C30 122.7(3)
C32 C31 C30 117.1(3)
C33 C32 C31 119.7(3)
C33 C32 H32 120.1
C31 C32 H32 120.2
C34 C33 C32 119.6(3)
C34 C33 H33 119.8
C32 C33 H33 120.6
C33 C34 C35 121.1(3)
C33 C34 H34 119.6
C35 C34 H34 119.3
C34 C35 C36 119.6(3)
C34 C35 H35 120.3
C36 C35 H35 120.1
C35 C36 C31 119.7(3)
C35 C36 H36 120.3
C31 C36 H36 120.0
N4 C41 H411 108.6
N4 C41 H412 110.0
H411 C41 H412 110.0
N4 C41 H413 110.0
H411 C41 H413 110.0
H412 C41 H413 108.3
N4 C42 H421 109.6
N4 C42 H422 109.1
H421 C42 H422 109.8
N4 C42 H423 110.3
H421 C42 H423 109.8
H422 C42 H423 108.2
C20 O2 C2 115.1(2)
C30 O3 C3 113.2(2)
C1 N1 H11 120.6
C1 N1 H12 119.4
H11 N1 H12 120.0
C4 N4 C42 124.1(2)
C4 N4 C41 119.2(2)
C42 N4 C41 116.6(2)

loop_
_geom_bond_atom_site_label_1
_geom_bond_atom_site_label_2
_geom_bond_distance
C1 O1 1.232(3)
C1 N1 1.332(3)
C1 C2 1.519(4)
C2 O2 1.441(3)
C2 C3 1.522(4)
C2 H2 .9594
C3 O3 1.431(3)
C3 C4 1.528(4)
C3 H3 .9594
C4 O4 1.237(3)
C4 N4 1.337(3)
C20 O20 1.207(4)
C20 O2 1.380(3)
C20 C21 1.477(4)
C21 C26 1.386(4)
C21 C22 1.400(4)
C22 C23 1.381(5)
C22 H22 .9594
C23 C24 1.378(5)
C23 H23 .9593
C24 C25 1.380(5)
C24 H24 .9594
C25 C26 1.385(4)
C25 H25 .9594
C26 H26 .9594
C30 O30 1.201(3)
C30 O3 1.378(3)
C30 C31 1.479(4)
C31 C36 1.390(4)
C31 C32 1.397(4)
C32 C33 1.388(4)
C32 H32 .9593
C33 C34 1.377(5)
C33 H33 .9592
C34 C35 1.387(4)
C34 H34 .9595
C35 C36 1.388(4)
C35 H35 .9593
C36 H36 .9594
C41 N4 1.462(4)
C41 H411 .9592
C41 H412 .9595
C41 H413 .9594
C42 N4 1.459(4)
C42 H421 .9592
C42 H422 .9592
C42 H423 .9593
N1 H11 .8991
N1 H12 .8994

loop_
_geom_torsion_atom_site_label_1
_geom_torsion_atom_site_label_2
_geom_torsion_atom_site_label_3
_geom_torsion_atom_site_label_4
_geom_torsion
O1 C1 C2 O2 -168.2(2)
N1 C1 C2 O2 11.0(4)
O1 C1 C2 C3 66.6(3)
N1 C1 C2 C3 -114.2(3)
O2 C2 C3 O3 -59.9(3)
C1 C2 C3 O3 64.5(3)
O2 C2 C3 C4 61.8(3)
C1 C2 C3 C4 -173.7(2)
O3 C3 C4 O4 24.8(4)
C2 C3 C4 O4 -95.5(3)
O3 C3 C4 N4 -157.9(2)
C2 C3 C4 N4 81.8(3)
O20 C20 C21 C26 175.2(3)
O2 C20 C21 C26 -5.9(4)
O20 C20 C21 C22 -5.7(4)
O2 C20 C21 C22 173.3(2)
C26 C21 C22 C23 -1.8(5)
C20 C21 C22 C23 179.1(3)
C21 C22 C23 C24 .0(5)
C22 C23 C24 C25 1.7(5)
C23 C24 C25 C26 -1.6(5)
C24 C25 C26 C21 -.2(5)
C22 C21 C26 C25 1.9(4)
C20 C21 C26 C25 -179.0(3)
O30 C30 C31 C36 169.8(3)
O3 C30 C31 C36 -9.2(4)
O30 C30 C31 C32 -9.6(4)
O3 C30 C31 C32 171.3(2)
C36 C31 C32 C33 .8(4)
C30 C31 C32 C33 -179.8(3)
C31 C32 C33 C34 -.8(5)
C32 C33 C34 C35 -.1(5)
C33 C34 C35 C36 1.1(5)
C34 C35 C36 C31 -1.1(5)
C32 C31 C36 C35 .2(5)
C30 C31 C36 C35 -179.2(3)
O20 C20 O2 C2 7.8(4)
C21 C20 O2 C2 -171.3(2)
C1 C2 O2 C20 138.4(2)
C3 C2 O2 C20 -98.1(3)
O30 C30 O3 C3 -1.3(4)
C31 C30 O3 C3 177.8(2)
C2 C3 O3 C30 -164.5(2)
C4 C3 O3 C30 71.8(3)
O4 C4 N4 C42 -176.8(3)
C3 C4 N4 C42 6.0(5)
O4 C4 N4 C41 5.9(5)
C3 C4 N4 C41 -171.3(2)

loop_
_cod_related_entry_id
_cod_related_entry_database
_cod_related_entry_code
1 ChemSpider 21188438
